data_2011085
loop_
_publ_author_name
'Figgis, Brian N.'
'Sobolev, Alexandre N.'
'Kucharski, Edward S.'
'Broughton, Vanessa'

_publ_section_title
;
 Cs~2~K[Mn(CN)~6~] at 293, 85 and 10K
;
_journal_issue 7
_journal_name_full 'Acta Crystallographica Section C'
_journal_page_first 735
_journal_page_last 737
_journal_paper_doi 10.1107/S0108270100005369
_journal_volume 56
_journal_year 2000
_chemical_formula_iupac 'Cs2 K1 [Mn1 (C1 N1)6]'
_chemical_formula_moiety 'C6 Cs2 K Mn N6'
_chemical_formula_sum 'C6 Cs2 K Mn N6'
_chemical_formula_weight 515.98
_chemical_name_common 'cesium potassium manganicyanide'
_chemical_name_systematic
;
 dicesium potassium hexacyanomanganate(III)
;
_space_group_IT_number 14
_symmetry_cell_setting monoclinic
_symmetry_space_group_name_Hall '-P 2yn'
_symmetry_space_group_name_H-M 'P 1 21/n 1'
_audit_creation_method SHELXL-97
_cell_angle_alpha 90.0
_cell_angle_beta 90.250(10)
_cell_angle_gamma 90.0
_cell_formula_units_Z 2
_cell_length_a 11.207(2)
_cell_length_b 8.2100(10)
_cell_length_c 7.6960(10)
_cell_measurement_reflns_used 12
_cell_measurement_temperature 293(2)
_cell_measurement_theta_max 16.4
_cell_measurement_theta_min 15.2
_cell_volume 708.10(18)
_computing_cell_refinement 'local software'
_computing_data_collection 'local software'
_computing_data_reduction 'PROFIT (Streltsov & Zavodnik, 1989)'
_computing_molecular_graphics 'SHELXTL (Sheldrick, 1983)'
_computing_publication_material SHELXTL
_computing_structure_refinement 'SHELXL97 (Sheldrick, 1997)'
_computing_structure_solution 'SHELXS97 (Sheldrick, 1990)'
_diffrn_ambient_temperature 293(2)
_diffrn_measured_fraction_theta_full 1.000
_diffrn_measured_fraction_theta_max 1.000
_diffrn_measurement_device_type 'Huber 512 goniometer'
_diffrn_measurement_method \w-2\q
_diffrn_radiation_monochromator none
_diffrn_radiation_source 'normal-focus sealed tube'
_diffrn_radiation_type MoK\a
_diffrn_radiation_wavelength .71073
_diffrn_reflns_av_R_equivalents .0251
_diffrn_reflns_av_sigmaI/netI .0151
_diffrn_reflns_limit_h_max 13
_diffrn_reflns_limit_h_min -13
_diffrn_reflns_limit_k_max 9
_diffrn_reflns_limit_k_min -9
_diffrn_reflns_limit_l_max 9
_diffrn_reflns_limit_l_min -9
_diffrn_reflns_number 4814
_diffrn_reflns_theta_full 25.04
_diffrn_reflns_theta_max 25.04
_diffrn_reflns_theta_min 3.08
_diffrn_standards_decay_% 1
_diffrn_standards_interval_count 100
_diffrn_standards_number 3
_exptl_absorpt_coefficient_mu 6.275
_exptl_absorpt_correction_T_max .268
_exptl_absorpt_correction_T_min .197
_exptl_absorpt_correction_type gaussian
_exptl_absorpt_process_details '(Xtal3.4; Hall et al., 1994)'
_exptl_crystal_colour 'dark red--brown'
_exptl_crystal_density_diffrn 2.420
_exptl_crystal_density_method 'not measured'
_exptl_crystal_description Prism
_exptl_crystal_F_000 464
_exptl_crystal_size_max .36
_exptl_crystal_size_mid .23
_exptl_crystal_size_min .23
_refine_diff_density_max .476
_refine_diff_density_min -1.017
_refine_ls_extinction_coef .0512(16)
_refine_ls_extinction_method SHELXL97
_refine_ls_goodness_of_fit_ref 1.117
_refine_ls_hydrogen_treatment mixed
_refine_ls_matrix_type full
_refine_ls_number_parameters 77
_refine_ls_number_reflns 1254
_refine_ls_number_restraints 0
_refine_ls_restrained_S_all 1.117
_refine_ls_R_factor_all .025
_refine_ls_R_factor_gt .025
_refine_ls_shift/su_max <0.001
_refine_ls_shift/su_mean .000
_refine_ls_structure_factor_coef Fsqd
_refine_ls_weighting_details 'calc w = 1/[\s^2^(Fo^2^)+(0.0311P)^2^+0.9408P] where P = (Fo^2^+2Fc^2^)/3'
_refine_ls_weighting_scheme calc
_refine_ls_wR_factor_ref .060
_reflns_number_gt 1217
_reflns_number_total 1254
_reflns_threshold_expression I>2\s(I)
_cod_data_source_file br1288.cif
_cod_data_source_block I293K
_cod_depositor_comments
;
The following automatic conversions were performed:
'_symmetry_cell_setting' value 'Monoclinic' changed to 'monoclinic'
according to '/home/saulius/struct/CIF-dictionaries/cif_core.dic'
dictionary named 'cif_core.dic' version 2.4.1 from 2010-06-29.

Automatic conversion script
Id: cif_fix_enum 1527 2010-12-29 10:47:43Z saulius 

The following automatic conversions were performed:

'_chemical_melting_point' value 'not measured' was changed to '?' -
the value is undefined or not given.

'_symmetry_cell_setting' value
'Monoclinic' changed to 'monoclinic' according to
/home/saulius/struct/CIF-dictionaries/cif_core.dic dictionary named
'cif_core.dic' version 2.4.1 from
2010-06-29.

'_exptl_absorpt_correction_type' value 'Gaussian'
changed to 'gaussian' according to
/home/saulius/struct/CIF-dictionaries/cif_core.dic dictionary named
'cif_core.dic' version 2.4.1 from 2010-06-29.

Automatic conversion script
Id: cif_fix_values 1715 2011-07-08 13:25:40Z adriana 
;
_cod_original_cell_volume 708.1(2)
_cod_original_sg_symbol_H-M 'P 21/n'
_cod_database_code 2011085
_cod_database_fobs_code 2011085

loop_
_symmetry_equiv_pos_as_xyz
'x, y, z'
'-x+1/2, y+1/2, -z+1/2'
'-x, -y, -z'
'x-1/2, -y-1/2, z-1/2'

loop_
_atom_site_label
_atom_site_fract_x
_atom_site_fract_y
_atom_site_fract_z
_atom_site_U_iso_or_equiv
_atom_site_adp_type
_atom_site_calc_flag
_atom_site_refinement_flags
_atom_site_occupancy
_atom_site_disorder_assembly
_atom_site_disorder_group
_atom_site_type_symbol
Cs .25072(2) .43000(3) -.02177(4) .05019(17) Uani d . 1 . . Cs
K .0000 .5000 .5000 .0330(2) Uani d S 1 . . K
Mn .0000 .0000 .0000 .02501(19) Uani d S 1 . . Mn
C1 .0330(3) .1298(4) -.2141(4) .0355(7) Uani d . 1 . . C
N1 .0540(3) .2043(4) -.3356(5) .0594(9) Uani d . 1 . . N
C2 .0406(3) -.2049(4) -.1269(4) .0356(7) Uani d . 1 . . C
N2 .0658(3) -.3212(4) -.2003(5) .0571(9) Uani d . 1 . . N
C3 .1698(3) .0231(4) .0728(4) .0364(7) Uani d . 1 . . C
N3 .2671(3) .0409(5) .1165(5) .0561(9) Uani d . 1 . . N

loop_
_atom_site_aniso_label
_atom_site_aniso_U_11
_atom_site_aniso_U_22
_atom_site_aniso_U_33
_atom_site_aniso_U_12
_atom_site_aniso_U_13
_atom_site_aniso_U_23
Cs .0550(2) .0424(2) .0532(2) -.00163(9) .00202(12) .00519(9)
K .0347(5) .0287(5) .0356(5) -.0005(4) -.0003(4) .0009(4)
Mn .0263(3) .0215(3) .0272(3) .0011(2) .0015(2) .0009(2)
C1 .0375(16) .0304(16) .0387(18) .0048(13) .0037(13) .0000(14)
N1 .081(2) .0482(19) .0496(19) .0127(17) .0189(17) .0195(16)
C2 .0388(16) .0341(17) .0340(16) .0006(13) -.0028(13) .0021(14)
N2 .077(2) .0406(18) .053(2) .0170(16) -.0083(17) -.0168(16)
C3 .0356(18) .0345(17) .0392(18) .0001(13) .0010(14) .0045(14)
N3 .0326(17) .067(2) .069(2) -.0023(15) -.0045(15) .0081(19)

loop_
_atom_type_symbol
_atom_type_description
_atom_type_scat_dispersion_real
_atom_type_scat_dispersion_imag
_atom_type_scat_source
C C .0033 .0016 'International Tables Vol C Tables 4.2.6.8 and 6.1.1.4'
N N .0061 .0033 'International Tables Vol C Tables 4.2.6.8 and 6.1.1.4'
K K .2009 .2494 'International Tables Vol C Tables 4.2.6.8 and 6.1.1.4'
Mn Mn .3368 .7283 'International Tables Vol C Tables 4.2.6.8 and 6.1.1.4'
Cs Cs -.3680 2.1192 'International Tables Vol C Tables 4.2.6.8 and 6.1.1.4'

loop_
_geom_angle_atom_site_label_1
_geom_angle_atom_site_label_2
_geom_angle_atom_site_label_3
_geom_angle_site_symmetry_1
_geom_angle_site_symmetry_3
_geom_angle
_geom_angle_publ_flag
N2 Cs N3 1_565 2 100.93(9) no
N2 Cs N1 1_565 2_554 81.55(10) no
N3 Cs N1 2 2_554 99.76(9) no
N2 Cs N3 1_565 . 140.44(9) no
N3 Cs N3 2 . 88.06(6) no
N1 Cs N3 2_554 . 135.22(9) no
N2 Cs C3 1_565 . 121.50(9) no
N3 Cs C3 2 . 92.88(9) no
N1 Cs C3 2_554 . 151.13(8) no
N3 Cs C3 . . 18.94(8) no
N2 Cs C1 1_565 2_554 84.42(9) no
N3 Cs C1 2 2_554 117.47(8) no
N1 Cs C1 2_554 2_554 18.64(8) no
N3 Cs C1 . 2_554 125.39(8) no
C3 Cs C1 . 2_554 136.59(8) no
N2 Cs N2 1_565 2_554 118.47(5) no
N3 Cs N2 2 2_554 139.72(8) no
N1 Cs N2 2_554 2_554 79.31(8) no
N3 Cs N2 . 2_554 67.45(8) no
C3 Cs N2 . 2_554 74.35(7) no
C1 Cs N2 2_554 2_554 62.38(7) no
N2 Cs C3 1_565 2 115.24(8) no
N3 Cs C3 2 2 18.04(8) no
N1 Cs C3 2_554 2 90.71(8) no
N3 Cs C3 . 2 83.49(9) no
C3 Cs C3 . 2 93.71(6) no
C1 Cs C3 2_554 2 106.24(8) no
N2 Cs C3 2_554 2 122.86(8) no
N2 Cs C2 1_565 2_554 106.41(8) no
N3 Cs C2 2 2_554 144.51(7) no
N1 Cs C2 2_554 2_554 63.20(8) no
N3 Cs C2 . 2_554 85.11(8) no
C3 Cs C2 . 2_554 91.76(8) no
C1 Cs C2 2_554 2_554 45.41(7) no
N2 Cs C2 2_554 2_554 17.77(7) no
C3 Cs C2 2 2_554 126.50(7) no
N2 Cs N1 1_565 . 70.28(8) no
N3 Cs N1 2 . 135.76(8) no
N1 Cs N1 2_554 . 120.47(6) no
N3 Cs N1 . . 76.48(8) no
C3 Cs N1 . . 61.04(7) no
C1 Cs N1 2_554 . 105.01(7) no
N2 Cs N1 2_554 . 70.85(8) no
C3 Cs N1 2 . 148.64(7) no
C2 Cs N1 2_554 . 75.92(7) no
N2 Cs C1 1_565 . 80.34(8) no
N3 Cs C1 2 . 121.15(8) no
N1 Cs C1 2_554 . 137.61(8) no
N3 Cs C1 . . 62.51(8) no
C3 Cs C1 . . 45.33(8) no
C1 Cs C1 2_554 . 121.15(4) no
N2 Cs C1 2_554 . 76.33(7) no
C3 Cs C1 2 . 131.67(7) no
C2 Cs C1 2_554 . 85.89(7) no
N1 Cs C1 . . 17.47(7) no
N2 Cs N1 1_565 4_666 155.38(9) no
N3 Cs N1 2 4_666 77.34(7) no
N1 Cs N1 2_554 4_666 74.66(10) no
N3 Cs N1 . 4_666 64.15(8) no
C3 Cs N1 . 4_666 83.08(8) no
C1 Cs N1 2_554 4_666 75.09(8) no
N2 Cs N1 2_554 4_666 63.45(7) no
C3 Cs N1 2 4_666 59.66(7) no
C2 Cs N1 2_554 4_666 68.34(7) no
N1 Cs N1 . 4_666 127.90(4) no
C1 Cs N1 . 4_666 121.94(7) no
N3 K N3 4_566 2 180.0 no
N3 K N1 4_566 3_565 92.82(11) no
N3 K N1 2 3_565 87.18(11) no
N3 K N1 4_566 1_556 87.18(11) no
N3 K N1 2 1_556 92.82(11) no
N1 K N1 3_565 1_556 180.0 no
N3 K N2 4_566 3 87.63(11) no
N3 K N2 2 3 92.37(11) no
N1 K N2 3_565 3 91.51(11) no
N1 K N2 1_556 3 88.49(11) no
N3 K N2 4_566 1_566 92.37(11) no
N3 K N2 2 1_566 87.63(11) no
N1 K N2 3_565 1_566 88.49(11) no
N1 K N2 1_556 1_566 91.51(11) no
N2 K N2 3 1_566 180.0 no
N3 K Cs 4_566 2 131.67(8) no
N3 K Cs 2 2 48.33(8) no
N1 K Cs 3_565 2 58.02(9) no
N1 K Cs 1_556 2 121.98(9) no
N2 K Cs 3 2 126.60(8) no
N2 K Cs 1_566 2 53.40(8) no
N3 K Cs 4_566 4_566 48.33(8) no
N3 K Cs 2 4_566 131.67(8) no
N1 K Cs 3_565 4_566 121.98(9) no
N1 K Cs 1_556 4_566 58.02(9) no
N2 K Cs 3 4_566 53.40(8) no
N2 K Cs 1_566 4_566 126.60(8) no
Cs K Cs 2 4_566 180.0 no
N3 K Cs 4_566 3_565 72.91(8) no
N3 K Cs 2 3_565 107.09(8) no
N1 K Cs 3_565 3_565 53.70(9) no
N1 K Cs 1_556 3_565 126.30(9) no
N2 K Cs 3 3_565 42.72(7) no
N2 K Cs 1_566 3_565 137.28(7) no
Cs K Cs 2 3_565 107.739(8) no
Cs K Cs 4_566 3_565 72.261(8) no
N3 K Cs 4_566 1_556 107.09(8) no
N3 K Cs 2 1_556 72.91(8) no
N1 K Cs 3_565 1_556 126.30(9) no
N1 K Cs 1_556 1_556 53.70(9) no
N2 K Cs 3 1_556 137.28(7) no
N2 K Cs 1_566 1_556 42.72(7) no
Cs K Cs 2 1_556 72.261(8) no
Cs K Cs 4_566 1_556 107.739(8) no
Cs K Cs 3_565 1_556 180.0 no
N3 K Cs 4_566 . 141.67(8) no
N3 K Cs 2 . 38.33(8) no
N1 K Cs 3_565 . 81.74(7) no
N1 K Cs 1_556 . 98.26(7) no
N2 K Cs 3 . 54.86(8) no
N2 K Cs 1_566 . 125.14(8) no
Cs K Cs 2 . 76.512(9) no
Cs K Cs 4_566 . 103.488(9) no
Cs K Cs 3_565 . 73.473(13) no
Cs K Cs 1_556 . 106.527(13) no
N3 K Cs 4_566 3_566 38.33(8) no
N3 K Cs 2 3_566 141.67(8) no
N1 K Cs 3_565 3_566 98.26(7) no
N1 K Cs 1_556 3_566 81.74(7) no
N2 K Cs 3 3_566 125.14(8) no
N2 K Cs 1_566 3_566 54.86(8) no
Cs K Cs 2 3_566 103.488(9) no
Cs K Cs 4_566 3_566 76.512(8) no
Cs K Cs 3_565 3_566 106.527(13) no
Cs K Cs 1_556 3_566 73.473(13) no
Cs K Cs . 3_566 180.0 no
C1 Mn C2 . . 90.10(10) no
C2 Mn C3 . . 89.90(10) no
C3 Mn C1 . . 90.10(10) no
C3 Mn C3 . 3 180.0 no
C3 Mn C2 3 . 90.11(14) no
C3 Mn C2 . 3 90.11(14) no
C3 Mn C2 3 3 89.89(14) no
C2 Mn C2 . 3 180.00(18) no
C3 Mn C1 . 3 89.93(13) no
C3 Mn C1 3 3 90.07(13) no
C2 Mn C1 . 3 89.86(13) no
C2 Mn C1 3 3 90.14(13) no
C3 Mn C1 3 . 89.93(13) no
C2 Mn C1 3 . 89.86(13) no
C1 Mn C1 3 . 180.0(2) no
C3 Mn Cs . 3 131.17(10) no
C3 Mn Cs 3 3 48.83(10) no
C2 Mn Cs . 3 60.22(9) no
C2 Mn Cs 3 3 119.78(9) no
C1 Mn Cs 3 3 55.60(10) no
C1 Mn Cs . 3 124.40(10) no
C3 Mn Cs . . 48.83(10) no
C3 Mn Cs 3 . 131.17(10) no
C2 Mn Cs . . 119.78(9) no
C2 Mn Cs 3 . 60.22(9) no
C1 Mn Cs 3 . 124.40(10) no
C1 Mn Cs . . 55.60(10) no
Cs Mn Cs 3 . 180.000(4) no
N1 C1 Mn . . 178.8(3) no
N1 C1 Cs . 2_544 68.7(2) no
Mn C1 Cs . 2_544 110.67(12) no
N1 C1 Cs . . 80.6(3) no
Mn C1 Cs . . 98.44(12) no
Cs C1 Cs 2_544 . 94.83(7) no
C1 N1 K . 1_554 142.0(3) no
C1 N1 Cs . 2_544 92.6(2) no
K N1 Cs 1_554 2_544 125.30(11) no
C1 N1 Cs . . 81.9(3) no
K N1 Cs 1_554 . 89.30(10) no
Cs N1 Cs 2_544 . 99.25(10) no
C1 N1 Cs . 4_565 88.1(3) no
K N1 Cs 1_554 4_565 83.77(9) no
Cs N1 Cs 2_544 4_565 105.34(10) no
Cs N1 Cs . 4_565 153.84(10) no
N2 C2 Mn . . 178.9(3) no
N2 C2 Cs . 2_544 74.7(3) no
Mn C2 Cs . 2_544 104.37(12) no
N2 C2 Cs . 1_545 46.4(2) no
Mn C2 Cs . 1_545 133.23(13) no
Cs C2 Cs 2_544 1_545 89.93(7) no
C2 N2 K . 1_544 140.4(3) no
C2 N2 Cs . 1_545 118.6(3) no
K N2 Cs 1_544 1_545 100.61(9) no
C2 N2 Cs . 2_544 87.5(3) no
K N2 Cs 1_544 2_544 87.73(9) no
Cs N2 Cs 1_545 2_544 104.34(10) no
N3 C3 Mn . . 178.0(3) no
N3 C3 Cs . . 72.3(2) no
Mn C3 Cs . . 106.11(12) no
N3 C3 Cs . 2_545 61.4(2) no
Mn C3 Cs . 2_545 118.44(13) no
Cs C3 Cs . 2_545 109.34(9) no
C3 N3 K . 2_545 141.3(3) no
C3 N3 Cs . 2_545 100.5(3) no
K N3 Cs 2_545 2_545 109.64(11) no
C3 N3 Cs . . 88.8(3) no
K N3 Cs 2_545 . 93.58(10) no
Cs N3 Cs 2_545 . 124.33(12) no

loop_
_geom_bond_atom_site_label_1
_geom_bond_atom_site_label_2
_geom_bond_site_symmetry_2
_geom_bond_distance
_geom_bond_publ_flag
Cs N1 2_554 3.330(4) no
Cs N1 . 3.753(4) no
Cs N1 4_666 3.844(4) no
Cs N2 1_565 3.214(3) no
Cs N2 2_554 3.619(4) no
Cs N3 2 3.256(4) no
Cs N3 . 3.372(4) no
Cs C1 2_554 3.569(3) no
Cs C1 . 3.766(3) no
Cs C2 2_554 3.749(3) no
Cs C3 . 3.538(3) no
Cs C3 2 3.645(3) no
K N1 3_565 2.803(3) no
K N1 1_556 2.803(3) no
K N2 3 2.829(3) no
K N2 1_566 2.829(3) no
K N3 4_566 2.784(3) no
K N3 2 2.784(3) no
K Cs 2 4.5046(5) no
K Cs 4_566 4.5046(5) no
K Cs 3_565 4.6563(7) no
K Cs 1_556 4.6563(7) no
K Cs 3_566 4.9446(7) no
Mn C1 . 1.999(3) no
Mn C2 . 1.999(3) no
Mn C3 . 1.991(3) no
Mn C1 3 1.999(3) no
Mn C2 3 1.999(3) no
Mn C3 3 1.991(3) no
Mn Cs 3 4.5156(5) no
C1 N1 . 1.142(5) no
C1 Cs 2_544 3.569(3) no
N1 K 1_554 2.803(3) no
N1 Cs 2_544 3.330(4) no
N1 Cs 4_565 3.844(4) no
C2 N2 . 1.146(5) no
C2 Cs 2_544 3.749(3) no
C2 Cs 1_545 3.895(3) no
N2 K 1_544 2.829(3) no
N2 Cs 1_545 3.214(3) no
N2 Cs 2_544 3.619(4) no
C3 N3 . 1.149(5) no
C3 Cs 2_545 3.645(3) no
N3 K 2_545 2.784(3) no
N3 Cs 2_545 3.256(4) no
